data_1554722
loop_
_publ_author_name
'Bar\/l\'og, Maciej'
'Kulai, Ihor'
'Ji, Xiaozhou'
'Bhuvanesh, Nattamai'
'Dey, Somnath'
'Sliwinski, Eric Pierre'
'Bazzi, Hassan S.'
'Fang, Lei'
'Al-Hashimi, Mohammed'

_publ_section_title
;
 Synthesis, characterization and crystal structures of novel fluorinated
 di(thiazolyl)benzene derivatives
;
_journal_issue 6
_journal_name_full 'Organic Chemistry Frontiers'
_journal_page_first 780
_journal_paper_doi 10.1039/C9QO00044E
_journal_volume 6
_journal_year 2019
_chemical_absolute_configuration unk
_chemical_formula_moiety 'C12 H8 N2 S2'
_chemical_formula_sum 'C12 H8 N2 S2'
_chemical_formula_weight 244.32
_space_group_crystal_system orthorhombic
_space_group_IT_number 43
_space_group_name_Hall 'F 2 -2d'
_space_group_name_H-M_alt 'F d d 2'
_atom_sites_solution_hydrogens geom
_atom_sites_solution_primary dual
_audit_creation_date 2018-06-21
_audit_creation_method
;
Olex2 1.2-beta
(compiled 2018.04.26 svn.r3504 for OlexSys, GUI svn.r5492)
;
_audit_update_record
;
2018-07-19 deposited with the CCDC.
2019-01-30 downloaded from the CCDC.
;
_cell_angle_alpha 90
_cell_angle_beta 90
_cell_angle_gamma 90
_cell_formula_units_Z 8
_cell_length_a 15.9825(7)
_cell_length_b 9.7302(4)
_cell_length_c 13.6524(4)
_cell_measurement_reflns_used 9889
_cell_measurement_temperature 100.0
_cell_measurement_theta_max 65.290
_cell_measurement_theta_min 5.536
_cell_volume 2123.12(14)
_computing_cell_refinement 'SAINT v8.37A (Bruker, 2015)'
_computing_data_reduction 'SAINT v8.37A (Bruker, 2015)'
_computing_molecular_graphics 'Olex2 (Dolomanov et al., 2009)'
_computing_publication_material 'Olex2 (Dolomanov et al., 2009)'
_computing_structure_refinement 'XL (Sheldrick, 2008)'
_computing_structure_solution 'ShelXT (Sheldrick, 2015)'
_diffrn_ambient_temperature 100.0
_diffrn_measured_fraction_theta_full 1.000
_diffrn_measured_fraction_theta_max 0.998
_diffrn_measurement_device_type 'Bruker APEX-II CCD'
_diffrn_measurement_method '\f and \w scans'
_diffrn_radiation_type CuK\a
_diffrn_radiation_wavelength 1.54178
_diffrn_reflns_av_R_equivalents 0.0289
_diffrn_reflns_av_unetI/netI 0.0131
_diffrn_reflns_Laue_measured_fraction_full 1.000
_diffrn_reflns_Laue_measured_fraction_max 0.998
_diffrn_reflns_limit_h_max 16
_diffrn_reflns_limit_h_min -18
_diffrn_reflns_limit_k_max 11
_diffrn_reflns_limit_k_min -11
_diffrn_reflns_limit_l_max 16
_diffrn_reflns_limit_l_min -16
_diffrn_reflns_number 10935
_diffrn_reflns_point_group_measured_fraction_full 0.998
_diffrn_reflns_point_group_measured_fraction_max 0.997
_diffrn_reflns_theta_full 65.259
_diffrn_reflns_theta_max 65.259
_diffrn_reflns_theta_min 6.234
_diffrn_standards_number 0
_exptl_absorpt_coefficient_mu 4.284
_exptl_absorpt_correction_T_max 0.7526
_exptl_absorpt_correction_T_min 0.5917
_exptl_absorpt_correction_type multi-scan
_exptl_absorpt_process_details
'SADABS-2016/2 (Bruker,2016/2) was used for absorption correction. wR2(int) was 0.0983 before and 0.0489 after correction. The Ratio of minimum to maximum transmission is 0.7862. The \l/2 correction factor is Not present.'
_exptl_crystal_colour yellow
_exptl_crystal_colour_primary yellow
_exptl_crystal_density_diffrn 1.529
_exptl_crystal_description plate
_exptl_crystal_F_000 1008
_exptl_crystal_size_max 0.113
_exptl_crystal_size_mid 0.073
_exptl_crystal_size_min 0.035
_refine_diff_density_max 0.166
_refine_diff_density_min -0.156
_refine_diff_density_rms 0.040
_refine_ls_abs_structure_details
;
 Refined as an inversion twin.
;
_refine_ls_abs_structure_Flack 0.50(4)
_refine_ls_extinction_method none
_refine_ls_goodness_of_fit_ref 1.104
_refine_ls_hydrogen_treatment constr
_refine_ls_matrix_type full
_refine_ls_number_parameters 126
_refine_ls_number_reflns 904
_refine_ls_number_restraints 510
_refine_ls_restrained_S_all 1.115
_refine_ls_R_factor_all 0.0265
_refine_ls_R_factor_gt 0.0256
_refine_ls_shift/su_max 0.005
_refine_ls_shift/su_mean 0.001
_refine_ls_structure_factor_coef Fsqd
_refine_ls_weighting_details 'w=1/[\s^2^(Fo^2^)+(0.0344P)^2^+2.5140P] where P=(Fo^2^+2Fc^2^)/3'
_refine_ls_weighting_scheme calc
_refine_ls_wR_factor_gt 0.0616
_refine_ls_wR_factor_ref 0.0621
_reflns_Friedel_coverage 0.911
_reflns_Friedel_fraction_full 0.995
_reflns_Friedel_fraction_max 0.995
_reflns_number_gt 882
_reflns_number_total 904
_reflns_threshold_expression 'I > 2\s(I)'
_cod_data_source_file c9qo00044e2.cif
_cod_data_source_block posa
_cod_database_code 1554722
_shelx_shelxl_version_number 2018/3
_shelx_space_group_comment
;
The symmetry employed for this shelxl refinement is uniquely defined
by the following loop, which should always be used as a source of
symmetry information in preference to the above space-group names.
They are only intended as comments.
;
_shelx_estimated_absorpt_t_max 0.865
_shelx_estimated_absorpt_t_min 0.643
_olex2_refinement_description
;
1. Twinned data refinement
 Scales: 0.50(4)
 0.50(4)
2. Fixed Uiso
 At 1.2 times of:
  All C(H) groups
3. Restrained distances
 N2-C10A \\sim N2A-C10 \\sim N1-C1A \\sim N1A-C1
 with sigma of 0.01
 S2-C10 \\sim S2A-C10A \\sim S1-C1 \\sim S1A-C1A
 with sigma of 0.01
 N1-C2 \\sim N1A-C2A \\sim N2A-C9A \\sim N2-C9
 with sigma of 0.01
 S1-C3 \\sim S1A-C3 \\sim S2-C8 \\sim S2A-C8
 with sigma of 0.01
 C3-C2A \\sim C3-C2 \\sim C9A-C8 \\sim C9-C8
 with sigma of 0.01
 C4-C3 \\sim C8-C7
 with sigma of 0.01
4. Uiso/Uaniso restraints and constraints
All non-hydrogen atoms have similar U: within 2A with sigma of 0.005 and sigma
for terminal atoms of 0.01
Uanis(S2) = Uanis(C9)
Uanis(C2) = Uanis(S1)
Uanis(N1) = Uanis(C1)
Uanis(C10) = Uanis(N2)
Uanis(N2A) = Uanis(C10A) = Uanis(C10) = Uanis(N2)
Uanis(S2) = Uanis(C9) = Uanis(C9A) = Uanis(S2A)
Uanis(C1) = Uanis(N1A) = Uanis(N1) = Uanis(C1A)
Uanis(S1) = Uanis(C2A) = Uanis(C2) = Uanis(S1A)
Uanis(C7) = Uanis(C8)
5. Rigid body (RIGU) restrains
 All non-hydrogen atoms
 with sigma for 1-2 distances of 0.005 and sigma for 1-3 distances of 0.005
6. Others
 Fixed Sof: S1(0.25) C1(0.25) H1(0.25) N1A(0.25) C2A(0.25) H2A(0.25) S2(0.25)
 C10(0.25) H10(0.25) N2A(0.25) C9A(0.25) H9A(0.25) C5(0.5) H5(0.5) C6(0.5)
 H6(0.5) C6A(0.5) H6A(0.5) C5A(0.5) H5A(0.5) C2(0.25) H2(0.25) N1(0.25)
 C1A(0.25) H1A(0.25) S1A(0.25) S2A(0.25) C10A(0.25) H10A(0.25) N2(0.25)
 C9(0.25) H9(0.25)
7.a Aromatic/amide H refined with riding coordinates:
 C1(H1), C2A(H2A), C10(H10), C9A(H9A), C5(H5), C6(H6), C6A(H6A), C5A(H5A),
 C2(H2), C1A(H1A), C10A(H10A), C9(H9)
;
_olex2_submission_special_instructions 'No special instructions were received'

loop_
_space_group_symop_operation_xyz
'x, y, z'
'-x, -y, z'
'x+1/4, -y+1/4, z+1/4'
'-x+1/4, y+1/4, z+1/4'
'x, y+1/2, z+1/2'
'-x, -y+1/2, z+1/2'
'x+1/4, -y+3/4, z+3/4'
'-x+1/4, y+3/4, z+3/4'
'x+1/2, y, z+1/2'
'-x+1/2, -y, z+1/2'
'x+3/4, -y+1/4, z+3/4'
'-x+3/4, y+1/4, z+3/4'
'x+1/2, y+1/2, z'
'-x+1/2, -y+1/2, z'
'x+3/4, -y+3/4, z+1/4'
'-x+3/4, y+3/4, z+1/4'

loop_
_atom_site_label
_atom_site_type_symbol
_atom_site_fract_x
_atom_site_fract_y
_atom_site_fract_z
_atom_site_U_iso_or_equiv
_atom_site_adp_type
_atom_site_occupancy
_atom_site_site_symmetry_order
_atom_site_calc_flag
_atom_site_refinement_flags_posn
_atom_site_refinement_flags_adp
_atom_site_refinement_flags_occupancy
_atom_site_disorder_assembly
_atom_site_disorder_group
S1 S 0.6712(5) 0.8230(8) 0.7792(3) 0.0235(9) Uani 0.25 1 d D U . A -1
C1 C 0.7233(15) 0.775(2) 0.8854(12) 0.0233(11) Uani 0.25 1 d D U . A -1
H1 H 0.704934 0.804974 0.948108 0.028 Uiso 0.25 1 calc R . . A -1
N1A N 0.7880(13) 0.6980(18) 0.8753(11) 0.0233(11) Uani 0.25 1 d D U . A -1
C2A C 0.7997(10) 0.682(2) 0.7776(10) 0.0235(9) Uani 0.25 1 d D U . A -1
H2A H 0.842665 0.622641 0.754341 0.028 Uiso 0.25 1 calc R . . A -1
S2 S 0.8011(7) 0.6134(12) 0.2256(7) 0.0234(6) Uani 0.25 1 d D U . B -1
C10 C 0.772(3) 0.704(4) 0.121(2) 0.0243(10) Uani 0.25 1 d D U . B -1
H10 H 0.790227 0.673351 0.058320 0.029 Uiso 0.25 1 calc R . . B -1
N2A N 0.726(3) 0.812(4) 0.1286(19) 0.0243(10) Uani 0.25 1 d D U . B -1
C9A C 0.7119(12) 0.827(2) 0.2264(12) 0.0234(6) Uani 0.25 1 d D U . B -1
H9A H 0.673312 0.894219 0.248323 0.028 Uiso 0.25 1 calc R . . B -1
C3 C 0.750000 0.750000 0.7130(3) 0.0235(8) Uani 1 2 d DS TU P . .
C4 C 0.750000 0.750000 0.6057(3) 0.0196(8) Uani 1 2 d DS TU P A .
C5 C 0.7857(16) 0.638(2) 0.5487(18) 0.020(2) Uani 0.5 1 d . U . A -3
H5 H 0.810173 0.561722 0.581692 0.024 Uiso 0.5 1 calc R . . A -3
C6 C 0.7848(15) 0.640(3) 0.455(2) 0.020(3) Uani 0.5 1 d . U . A -3
H6 H 0.808404 0.563798 0.421263 0.024 Uiso 0.5 1 calc R . . A -3
C7 C 0.750000 0.750000 0.3990(3) 0.0215(6) Uani 1 2 d DS TU P . .
C6A C 0.7064(15) 0.850(3) 0.449(2) 0.017(2) Uani 0.5 1 d . U . A -3
H6A H 0.676318 0.919031 0.414679 0.021 Uiso 0.5 1 calc R . . A -3
C5A C 0.7076(16) 0.846(2) 0.5575(16) 0.019(2) Uani 0.5 1 d . U . A -3
H5A H 0.677346 0.913248 0.593318 0.023 Uiso 0.5 1 calc R . . A -3
C8 C 0.750000 0.750000 0.2911(3) 0.0215(6) Uani 1 2 d DS TU P B .
C2 C 0.6873(10) 0.7868(17) 0.7748(10) 0.0235(9) Uani 0.25 1 d D U . A -2
H2 H 0.636278 0.821683 0.749085 0.028 Uiso 0.25 1 calc R . . A -2
N1 N 0.6970(9) 0.7740(16) 0.8729(9) 0.0233(11) Uani 0.25 1 d D U . A -2
C1A C 0.7654(10) 0.7076(19) 0.8878(10) 0.0233(11) Uani 0.25 1 d D U . A -2
H1A H 0.786541 0.690039 0.951591 0.028 Uiso 0.25 1 calc R . . A -2
S1A S 0.8163(4) 0.6526(8) 0.7823(4) 0.0235(9) Uani 0.25 1 d D U . A -2
S2A S 0.6903(7) 0.8851(12) 0.2313(6) 0.0234(6) Uani 0.25 1 d D U . B -2
C10A C 0.720(2) 0.818(3) 0.1184(11) 0.0243(10) Uani 0.25 1 d D U . B -2
H10A H 0.706102 0.858194 0.057128 0.029 Uiso 0.25 1 calc R . . B -2
N2 N 0.764(2) 0.707(3) 0.1278(13) 0.0243(10) Uani 0.25 1 d D U . B -2
C9 C 0.7770(13) 0.668(2) 0.2225(11) 0.0234(6) Uani 0.25 1 d D U . B -2
H9 H 0.804343 0.583671 0.237919 0.028 Uiso 0.25 1 calc R . . B -2

loop_
_atom_site_aniso_label
_atom_site_aniso_U_11
_atom_site_aniso_U_22
_atom_site_aniso_U_33
_atom_site_aniso_U_23
_atom_site_aniso_U_13
_atom_site_aniso_U_12
S1 0.0140(18) 0.038(2) 0.0189(6) 0.0008(14) -0.0013(12) 0.0021(15)
C1 0.015(2) 0.037(2) 0.0180(13) -0.001(2) -0.002(2) 0.001(2)
N1A 0.015(2) 0.037(2) 0.0180(13) -0.001(2) -0.002(2) 0.001(2)
C2A 0.0140(18) 0.038(2) 0.0189(6) 0.0008(14) -0.0013(12) 0.0021(15)
S2 0.0299(17) 0.0233(8) 0.0169(8) -0.0017(17) -0.0011(17) 0.0003(11)
C10 0.031(2) 0.024(2) 0.0180(15) -0.0033(18) 0.000(2) 0.0016(17)
N2A 0.031(2) 0.024(2) 0.0180(15) -0.0033(18) 0.000(2) 0.0016(17)
C9A 0.0299(17) 0.0233(8) 0.0169(8) -0.0017(17) -0.0011(17) 0.0003(11)
C3 0.0198(17) 0.0296(18) 0.0209(17) 0.000 0.000 0.0000(14)
C4 0.0167(18) 0.0240(18) 0.0180(18) 0.000 0.000 -0.0014(15)
C5 0.022(5) 0.013(4) 0.024(4) -0.003(3) -0.001(4) 0.001(3)
C6 0.021(5) 0.016(4) 0.024(4) -0.001(4) 0.006(4) 0.003(4)
C7 0.0206(13) 0.0242(13) 0.0195(13) 0.000 0.000 -0.0056(10)
C6A 0.016(4) 0.020(4) 0.016(4) 0.001(3) -0.005(3) -0.005(3)
C5A 0.018(4) 0.024(5) 0.016(4) -0.001(4) 0.003(3) -0.001(4)
C8 0.0206(13) 0.0242(13) 0.0195(13) 0.000 0.000 -0.0056(10)
C2 0.0140(18) 0.038(2) 0.0189(6) 0.0008(14) -0.0013(12) 0.0021(15)
N1 0.015(2) 0.037(2) 0.0180(13) -0.001(2) -0.002(2) 0.001(2)
C1A 0.015(2) 0.037(2) 0.0180(13) -0.001(2) -0.002(2) 0.001(2)
S1A 0.0140(18) 0.038(2) 0.0189(6) 0.0008(14) -0.0013(12) 0.0021(15)
S2A 0.0299(17) 0.0233(8) 0.0169(8) -0.0017(17) -0.0011(17) 0.0003(11)
C10A 0.031(2) 0.024(2) 0.0180(15) -0.0033(18) 0.000(2) 0.0016(17)
N2 0.031(2) 0.024(2) 0.0180(15) -0.0033(18) 0.000(2) 0.0016(17)
C9 0.0299(17) 0.0233(8) 0.0169(8) -0.0017(17) -0.0011(17) 0.0003(11)

loop_
_atom_type_symbol
_atom_type_description
_atom_type_scat_dispersion_real
_atom_type_scat_dispersion_imag
_atom_type_scat_source
C C 0.0181 0.0091 'International Tables Vol C Tables 4.2.6.8 and 6.1.1.4'
H H 0.0000 0.0000 'International Tables Vol C Tables 4.2.6.8 and 6.1.1.4'
N N 0.0311 0.0180 'International Tables Vol C Tables 4.2.6.8 and 6.1.1.4'
S S 0.3331 0.5567 'International Tables Vol C Tables 4.2.6.8 and 6.1.1.4'

loop_
_geom_angle_atom_site_label_1
_geom_angle_atom_site_label_2
_geom_angle_atom_site_label_3
_geom_angle
_geom_angle_site_symmetry_1
_geom_angle_site_symmetry_3
C3 S1 C1 88.7(9) . .
S1 C1 H1 121.5 . .
N1A C1 S1 116.9(17) . .
N1A C1 H1 121.5 . .
C1 N1A C2A 106.6(18) . .
N1A C2A H2A 120.0 . .
N1A C2A C3 120.0(16) . .
C3 C2A H2A 120.0 . .
C10 S2 C8 85.1(16) . .
S2 C10 H10 120.1 . .
N2A C10 S2 120(4) . .
N2A C10 H10 120.1 . .
C10 N2A C9A 105(4) . .
N2A C9A H9A 119.0 . .
C8 C9A N2A 122(3) . .
C8 C9A H9A 119.0 . .
C2A C3 S1 106.9(8) . .
C2A C3 C4 130.4(8) . .
C4 C3 S1 122.0(2) . .
C4 C3 S1A 123.7(2) . .
C2 C3 C4 128.4(7) . .
C2 C3 S1A 105.0(8) . .
C5 C4 C3 122.3(10) . .
C5A C4 C3 119.7(10) . .
C5A C4 C5 117.5(4) . .
C4 C5 H5 119.4 . .
C6 C5 C4 121(2) . .
C6 C5 H5 119.4 . .
C5 C6 H6 118.3 . .
C5 C6 C7 123(2) . .
C7 C6 H6 118.3 . .
C6 C7 C8 122.4(12) . .
C6A C7 C6 117.4(4) . .
C6A C7 C8 119.6(12) . .
C7 C6A H6A 121.0 . .
C7 C6A C5A 118(2) . .
C5A C6A H6A 121.0 . .
C4 C5A C6A 121.3(19) . .
C4 C5A H5A 119.3 . .
C6A C5A H5A 119.3 . .
C9A C8 S2 107.3(10) . .
C9A C8 C7 132.5(10) . .
C7 C8 S2 119.8(3) . .
C7 C8 S2A 116.7(3) . .
C9 C8 C7 135.8(9) . .
C9 C8 C7 135.8(9) 14_665 .
C9 C8 S2A 107.2(10) . .
C9 C8 S2A 20.1(9) 14_665 .
C9 C8 C9 88.4(18) . 14_665
C3 C2 H2 119.8 . .
N1 C2 C3 120.4(13) . .
N1 C2 H2 119.8 . .
C1A N1 C2 107.5(12) . .
N1 C1A H1A 122.5 . .
N1 C1A S1A 114.9(10) . .
S1A C1A H1A 122.5 . .
C3 S1A C1A 89.9(7) . .
C10A S2A C8 89.0(7) . .
S2A C10A H10A 124.0 . .
N2 C10A S2A 111.9(12) . .
N2 C10A H10A 124.0 . .
C10A N2 C9 114.3(15) . .
C8 C9 N2 117.2(15) . .
C8 C9 H9 121.4 . .
N2 C9 H9 121.4 . .

loop_
_geom_bond_atom_site_label_1
_geom_bond_atom_site_label_2
_geom_bond_distance
_geom_bond_site_symmetry_2
S1 C1 1.736(11) .
S1 C3 1.705(7) .
C1 H1 0.9500 .
C1 N1A 1.286(11) .
N1A C2A 1.356(12) .
C2A H2A 0.9500 .
C2A C3 1.361(11) .
S2 C10 1.740(14) .
S2 C8 1.798(7) .
C10 H10 0.9500 .
C10 N2A 1.294(11) .
N2A C9A 1.361(13) .
C9A H9A 0.9500 .
C9A C8 1.306(10) .
C3 C4 1.464(5) .
C3 C2 1.359(11) .
C3 S1A 1.708(6) .
C4 C5 1.46(2) .
C4 C5A 1.33(2) .
C5 H5 0.9500 .
C5 C6 1.27(4) .
C6 H6 0.9500 .
C6 C7 1.43(3) .
C7 C6A 1.37(3) .
C7 C8 1.473(5) .
C6A H6A 0.9500 .
C6A C5A 1.49(4) .
C5A H5A 0.9500 .
C8 S2A 1.818(8) .
C8 C9 1.306(10) 14_665
C8 C9 1.306(10) .
C2 H2 0.9500 .
C2 N1 1.353(12) .
N1 C1A 1.287(11) .
C1A H1A 0.9500 .
C1A S1A 1.738(10) .
S2A C10A 1.742(14) .
C10A H10A 0.9500 .
C10A N2 1.293(12) .
N2 C9 1.365(13) .
C9 H9 0.9500 .

loop_
_geom_torsion_atom_site_label_1
_geom_torsion_atom_site_label_2
_geom_torsion_atom_site_label_3
_geom_torsion_atom_site_label_4
_geom_torsion
_geom_torsion_site_symmetry_1
S1 C1 N1A C2A 3.5(16) .
C1 S1 C3 C2A 8.5(15) .
C1 S1 C3 C4 -179.8(8) .
C1 N1A C2A C3 4(2) .
N1A C2A C3 S1 -9(2) .
N1A C2A C3 C4 179.9(13) .
S2 C10 N2A C9A 0(6) .
C10 S2 C8 C9A 8(2) .
C10 S2 C8 C7 -178(2) .
C10 N2A C9A C8 8(5) .
N2A C9A C8 S2 -11(3) .
N2A C9A C8 C7 176(2) .
C3 S1 C1 N1A -7.4(13) .
C3 C4 C5 C6 179.7(15) .
C3 C4 C5A C6A 179.7(12) .
C3 C2 N1 C1A -9(2) .
C4 C3 C2 N1 176.8(10) .
C4 C3 S1A C1A -175.3(6) .
C4 C5 C6 C7 1(3) .
C5 C4 C5A C6A -8(3) .
C5 C6 C7 C6A -8(3) .
C5 C6 C7 C8 179.7(16) .
C6 C7 C6A C5A 8(3) .
C7 C6A C5A C4 1(2) .
C7 C8 S2A C10A 179.8(16) .
C7 C8 C9 N2 -180(2) .
C5A C4 C5 C6 8(3) .
C8 S2 C10 N2A -5(5) .
C8 C7 C6A C5A 179.7(11) .
C8 S2A C10A N2 3(5) .
C2 C3 S1A C1A -13.1(10) .
C2 N1 C1A S1A -3(2) .
N1 C1A S1A C3 10.1(15) .
S1A C3 C2 N1 15.8(16) .
S2A C8 C9 N2 7(3) .
S2A C10A N2 C9 0(7) .
C10A N2 C9 C8 -5(6) .
C9 C8 S2A C10A -6(2) .
C9 C8 S2A C10A 16(4) 14_665
C9 C8 C9 N2 0(2) 14_665

loop_
_twin_individual_id
_twin_individual_mass_fraction_refined
1 0.50(4)
2 0.50(4)
